data_7236936
loop_
_publ_author_name
'Wang, Junhao'
'Chorazy, Szymon'
'Nakabayashi, Koji'
'Sieklucka, Barbara'
'Ohkoshi, Shin-ichi'

_publ_section_title
;
 Achieving white light emission and increased magnetic anisotropy by
 transition metal substitution in functional materials based on dinuclear
 DyIII(4-pyridone)[MIII(CN)6]3&#x2212; (M = Co, Rh) molecules
;
_journal_issue 3
_journal_name_full 'Journal of Materials Chemistry C'
_journal_page_first 473
_journal_paper_doi 10.1039/C7TC03963H
_journal_volume 6
_journal_year 2018
_chemical_absolute_configuration unk
_chemical_formula_moiety 'C26 H26 Co Dy N10 O7, H2 O'
_chemical_formula_sum 'C26 H28 Co Dy N10 O8'
_chemical_formula_weight 830.01
_space_group_IT_number 36
_space_group_name_Hall 'C 2c -2'
_space_group_name_H-M_alt 'C m c 21'
_symmetry_cell_setting orthorhombic
_symmetry_Int_Tables_number 36
_symmetry_space_group_name_Hall 'C 2c -2'
_symmetry_space_group_name_H-M 'C m c 21'
_atom_sites_solution_hydrogens difmap
_audit_conform_dict_location ftp://ftp.iucr.org/pub/cif_core.dic
_audit_conform_dict_name cif_core.dic
_audit_conform_dict_version 2.4.3
_audit_creation_date 2017-04-13T18:28:59-00:00
_audit_creation_method 'WinGX routine CIF_UPDATE'
_audit_update_record
;
2017-08-30 deposited with the CCDC.
2017-11-18 downloaded from the CCDC.
;
_cell_angle_alpha 90
_cell_angle_beta 90
_cell_angle_gamma 90
_cell_formula_units_Z 4
_cell_length_a 14.8064(6)
_cell_length_b 14.9660(4)
_cell_length_c 14.0417(4)
_cell_measurement_reflns_used 14956
_cell_measurement_temperature 90(2)
_cell_measurement_theta_max 27.471
_cell_measurement_theta_min 3.085
_cell_measurement_wavelength 0.71075
_cell_volume 3111.54(18)
_computing_molecular_graphics 'Ortep for Windows (Farrugia, 2012)'
_computing_publication_material 'WinGX publication routines (Farrugia, 2012)'
_computing_structure_refinement 'SHELXL-2014/7 (Sheldrick, 2014)'
_diffrn_ambient_temperature 90(2)
_diffrn_measured_fraction_theta_full 0.997
_diffrn_measured_fraction_theta_max 0.997
_diffrn_measurement_device_type 'Rigaku R-AXIS RAPID'
_diffrn_measurement_method \w
_diffrn_radiation_probe x-ray
_diffrn_radiation_type MoK\a
_diffrn_radiation_wavelength 0.71075
_diffrn_reflns_av_R_equivalents 0.0126
_diffrn_reflns_av_unetI/netI 0.0387
_diffrn_reflns_Laue_measured_fraction_full 0.997
_diffrn_reflns_Laue_measured_fraction_max 0.997
_diffrn_reflns_limit_h_max 19
_diffrn_reflns_limit_h_min -19
_diffrn_reflns_limit_k_max 17
_diffrn_reflns_limit_k_min -19
_diffrn_reflns_limit_l_max 18
_diffrn_reflns_limit_l_min -18
_diffrn_reflns_number 14956
_diffrn_reflns_point_group_measured_fraction_full 0.996
_diffrn_reflns_point_group_measured_fraction_max 0.996
_diffrn_reflns_theta_full 25.242
_diffrn_reflns_theta_max 27.471
_diffrn_reflns_theta_min 3.085
_diffrn_standards_number 0
_exptl_absorpt_coefficient_mu 2.98
_exptl_absorpt_correction_T_max 1.0000
_exptl_absorpt_correction_T_min 0.923
_exptl_absorpt_correction_type multi-scan
_exptl_absorpt_process_details 'ABSCOR (Rigaku, 1995)'
_exptl_crystal_colour colorless
_exptl_crystal_density_diffrn 1.772
_exptl_crystal_density_method 'not measured'
_exptl_crystal_description block
_exptl_crystal_F_000 1644
_exptl_crystal_preparation 'Magnetic properties,Luminescent'
_exptl_crystal_size_max 0.11
_exptl_crystal_size_mid 0.10
_exptl_crystal_size_min 0.08
_refine_diff_density_max 0.479
_refine_diff_density_min -0.758
_refine_diff_density_rms 0.068
_refine_ls_abs_structure_details
;
 Flack x determined using 1536 quotients [(I+)-(I-)]/[(I+)+(I-)]
 (Parsons, Flack and Wagner, Acta Cryst. B69 (2013) 249-259).
;
_refine_ls_abs_structure_Flack 0.493(8)
_refine_ls_extinction_method none
_refine_ls_goodness_of_fit_ref 0.894
_refine_ls_hydrogen_treatment refxyz
_refine_ls_matrix_type full
_refine_ls_number_constraints 0
_refine_ls_number_parameters 324
_refine_ls_number_reflns 3699
_refine_ls_number_restraints 98
_refine_ls_restrained_S_all 0.895
_refine_ls_R_factor_all 0.0178
_refine_ls_R_factor_gt 0.0145
_refine_ls_shift/su_max 0.003
_refine_ls_shift/su_mean 0
_refine_ls_structure_factor_coef Fsqd
_refine_ls_weighting_details 'w=1/[\s^2^(Fo^2^)] where P=(Fo^2^+2Fc^2^)/3'
_refine_ls_weighting_scheme calc
_refine_ls_wR_factor_gt 0.0285
_refine_ls_wR_factor_ref 0.0288
_reflns_Friedel_coverage 0.918
_reflns_Friedel_fraction_full 0.996
_reflns_Friedel_fraction_max 0.996
_reflns_number_gt 3406
_reflns_number_total 3699
_reflns_threshold_expression 'I > 2\s(I)'
_cod_data_source_file c7tc03963h2.cif
_cod_data_source_block shelx
_cod_database_code 7236936
_shelx_estimated_absorpt_t_min 0.735
_shelx_estimated_absorpt_t_max 0.755

loop_
_symmetry_equiv_pos_as_xyz
'x, y, z'
'-x, y, z'
'x, -y, z+1/2'
'-x, -y, z+1/2'
'x+1/2, y+1/2, z'
'-x+1/2, y+1/2, z'
'x+1/2, -y+1/2, z+1/2'
'-x+1/2, -y+1/2, z+1/2'

loop_
_atom_site_label
_atom_site_type_symbol
_atom_site_fract_x
_atom_site_fract_y
_atom_site_fract_z
_atom_site_U_iso_or_equiv
_atom_site_adp_type
_atom_site_occupancy
_atom_site_site_symmetry_order
_atom_site_calc_flag
_atom_site_refinement_flags_posn
_atom_site_refinement_flags_adp
_atom_site_refinement_flags_occupancy
_atom_site_disorder_assembly
_atom_site_disorder_group
Dy1 Dy 0.5 0.55205(2) 0.44277(18) 0.00613(5) Uani 1 2 d S T P . .
Co1 Co 0.5 0.18288(3) 0.4427(3) 0.00713(10) Uani 1 2 d S T P A .
O4 O 0.4513(12) 0.5684(11) 0.2926(10) 0.012(3) Uani 0.5 1 d . . P A 1
C16 C 0.3808(13) 0.5911(13) 0.2504(12) 0.013(4) Uiso 0.5 1 d . . P A 1
C17 C 0.2953(13) 0.5845(12) 0.2875(13) 0.012(4) Uiso 0.5 1 d D . P A 1
C18 C 0.2172(10) 0.6017(9) 0.2373(10) 0.013(4) Uiso 0.5 1 d D . P A 1
C19 C 0.3055(11) 0.6520(11) 0.1088(12) 0.016(4) Uiso 0.5 1 d D . P A 1
C20 C 0.3833(12) 0.6315(11) 0.1569(12) 0.014(4) Uiso 0.5 1 d D . P A 1
N8 N 0.2188(11) 0.6376(9) 0.1482(10) 0.017(3) Uiso 0.5 1 d D . P A 1
O3 O 0.3643(12) 0.5055(11) 0.3870(12) 0.014(3) Uani 0.5 1 d . U P A 2
C11 C 0.3184(11) 0.4568(12) 0.3279(10) 0.011(4) Uiso 0.5 1 d . . P A 2
C12 C 0.2216(9) 0.4542(9) 0.3339(8) 0.017(3) Uiso 0.5 1 d D . P A 2
C13 C 0.1673(9) 0.4045(8) 0.2873(8) 0.023(3) Uiso 0.5 1 d D . P A 2
C14 C 0.2908(7) 0.3633(6) 0.1930(6) 0.010(2) Uiso 0.5 1 d D . P A 2
C15 C 0.3501(11) 0.4088(11) 0.2517(11) 0.016(4) Uiso 0.5 1 d D . P A 2
N7 N 0.2027(7) 0.3642(6) 0.2111(8) 0.016(2) Uiso 0.5 1 d D . P A 2
O2 O 0.3609(12) 0.5095(10) 0.4995(11) 0.013(3) Uani 0.5 1 d . U P A 1
C6 C 0.3142(11) 0.4594(12) 0.5518(10) 0.010(4) Uiso 0.5 1 d D . P A 1
C7 C 0.2211(9) 0.4469(10) 0.5384(9) 0.020(3) Uiso 0.5 1 d D . P A 1
C8 C 0.1765(9) 0.4044(9) 0.6218(10) 0.031(4) Uiso 0.5 1 d D . P A 1
C9 C 0.3161(8) 0.3648(7) 0.6958(8) 0.024(3) Uiso 0.5 1 d D . P A 1
C10 C 0.3605(12) 0.4114(11) 0.6304(11) 0.017(4) Uiso 0.5 1 d D . P A 1
N6 N 0.2232(8) 0.3599(6) 0.6904(8) 0.020(2) Uiso 0.5 1 d D . P A 1
O5 O 0.4537(12) 0.5696(11) 0.5929(10) 0.013(3) Uani 0.5 1 d . U P A 2
C21 C 0.3803(12) 0.5937(12) 0.6416(12) 0.009(4) Uiso 0.5 1 d D . P A 2
C22 C 0.3869(13) 0.6249(12) 0.7350(13) 0.015(4) Uiso 0.5 1 d D . P A 2
C23 C 0.3127(10) 0.6469(11) 0.7836(12) 0.017(4) Uiso 0.5 1 d D . P A 2
C24 C 0.2213(11) 0.6107(10) 0.6555(12) 0.016(4) Uiso 0.5 1 d D . P A 2
C25 C 0.2900(13) 0.5804(12) 0.5999(13) 0.014(5) Uiso 0.5 1 d D . P A 2
N9 N 0.2327(7) 0.6408(7) 0.7447(8) 0.013(3) Uiso 0.5 1 d D . P A 2
O6 O 0.0676(9) 0.3261(9) 0.3414(8) 0.011(3) Uiso 0.5 1 d D . P . .
N4 N 0.5 0.1817(11) 0.6633(9) 0.017(3) Uani 1 2 d S TU P A .
N2 N 0.5 -0.0207(2) 0.4425(15) 0.0169(7) Uani 1 2 d S T P . .
N3 N 0.5 0.1810(11) 0.2288(9) 0.015(3) Uani 1 2 d S T P A .
N1 N 0.5 0.38614(19) 0.4397(13) 0.0102(9) Uani 1 2 d S T P A .
N5A N 0.2913(13) 0.1864(16) 0.4759(17) 0.010(3) Uani 0.4 1 d . U P A .
C2 C 0.5 0.0558(3) 0.4426(16) 0.0127(8) Uani 1 2 d S T P . .
C1 C 0.5 0.3092(2) 0.4442(16) 0.0090(7) Uani 1 2 d S TU P . .
C4 C 0.5 0.1829(11) 0.5780(10) 0.008(3) Uani 1 2 d S TU P . .
C3 C 0.5 0.1815(11) 0.3072(11) 0.013(3) Uani 1 2 d S T P . .
C5A C 0.3781(12) 0.1833(13) 0.4567(14) 0.0059(19) Uani 0.4 1 d . U P . .
C5B C 0.3669(8) 0.1845(9) 0.4292(9) 0.0074(15) Uani 0.6 1 d . U P . .
N5B N 0.2977(9) 0.1858(12) 0.4177(11) 0.015(2) Uani 0.6 1 d . U P A .
O1 O 0.40543(16) 0.68239(14) 0.4472(12) 0.0408(10) Uani 1 1 d D . . . .
O7 O 0.0709(9) 0.3262(9) 0.5390(8) 0.014(3) Uiso 0.5 1 d D . P . .
H17 H 0.294(6) 0.554(11) 0.352(6) 0.016 Uiso 0.5 1 d D U P B 1
H18 H 0.158(3) 0.597(7) 0.265(4) 0.016 Uiso 0.5 1 d D U P C 1
H19 H 0.306(9) 0.679(6) 0.047(4) 0.016 Uiso 0.5 1 d D U P D 1
H20 H 0.436(2) 0.627(7) 0.121(5) 0.016 Uiso 0.5 1 d D U P E 1
H8N H 0.178(3) 0.627(6) 0.097(3) 0.016 Uiso 0.5 1 d D U P F 1
H12 H 0.197(6) 0.471(5) 0.393(4) 0.016 Uiso 0.5 1 d D U P G 2
H13 H 0.109(3) 0.381(4) 0.308(4) 0.016 Uiso 0.5 1 d D U P H 2
H14 H 0.309(3) 0.361(5) 0.128(3) 0.016 Uiso 0.5 1 d D U P I 2
H15 H 0.4107(17) 0.401(6) 0.238(6) 0.016 Uiso 0.5 1 d D U P J 2
H7 H 0.193(3) 0.489(4) 0.497(5) 0.016 Uiso 0.5 1 d D U P K 1
H8 H 0.111(2) 0.414(5) 0.619(6) 0.016 Uiso 0.5 1 d D U P L 1
H9 H 0.331(5) 0.326(4) 0.748(4) 0.016 Uiso 0.5 1 d D U P M 1
H10 H 0.420(3) 0.425(6) 0.645(7) 0.016 Uiso 0.5 1 d D U P N 1
H22 H 0.443(3) 0.641(6) 0.762(6) 0.016 Uiso 0.5 1 d D U P O 2
H23 H 0.312(9) 0.666(6) 0.849(3) 0.016 Uiso 0.5 1 d D U P P 2
H24 H 0.161(3) 0.593(7) 0.641(6) 0.016 Uiso 0.5 1 d D U P Q 2
H25 H 0.286(3) 0.560(10) 0.535(4) 0.016 Uiso 0.5 1 d D U P R 2
H9N H 0.180(2) 0.660(5) 0.777(4) 0.016 Uiso 0.5 1 d D U P S 2
H6B H 0.039(4) 0.372(4) 0.369(4) 0.016 Uiso 0.5 1 d D U P . .
H6A H 0.049(5) 0.325(5) 0.281(2) 0.016 Uiso 0.5 1 d D U P . .
H1A H 0.3497(16) 0.6735(19) 0.423(2) 0.016 Uiso 1 1 d D U . . .
H1B H 0.420(2) 0.7288(17) 0.416(2) 0.016 Uiso 1 1 d D U . . .
H7A H 0.065(5) 0.381(3) 0.518(6) 0.016 Uiso 0.5 1 d D U P . .
H7B H 0.026(3) 0.310(4) 0.574(4) 0.016 Uiso 0.5 1 d D U P . .
H6N H 0.191(3) 0.357(4) 0.749(2) 0.016 Uiso 0.5 1 d D U P . .
H7N H 0.159(2) 0.331(4) 0.174(3) 0.016 Uiso 0.5 1 d D U P . .

loop_
_atom_site_aniso_label
_atom_site_aniso_U_11
_atom_site_aniso_U_22
_atom_site_aniso_U_33
_atom_site_aniso_U_23
_atom_site_aniso_U_13
_atom_site_aniso_U_12
Dy1 0.00536(8) 0.00563(8) 0.00742(8) -0.0037(5) 0 0
Co1 0.0069(2) 0.0060(2) 0.0085(2) 0.0018(18) 0 0
O4 0.013(6) 0.018(7) 0.006(5) -0.005(5) 0.001(5) -0.002(5)
O3 0.011(5) 0.013(5) 0.017(5) -0.004(4) -0.006(4) -0.001(4)
O2 0.007(5) 0.010(5) 0.021(5) 0.004(4) 0.007(4) 0.001(4)
O5 0.010(6) 0.014(6) 0.015(6) -0.002(5) 0.006(5) 0.004(5)
N4 0.013(7) 0.023(7) 0.016(5) 0.003(6) 0 0
N2 0.0198(19) 0.0084(15) 0.0225(18) -0.006(9) 0 0
N3 0.019(7) 0.018(7) 0.009(5) 0.000(5) 0 0
N1 0.0104(16) 0.0081(14) 0.012(2) 0.009(6) 0 0
N5A 0.008(3) 0.009(6) 0.014(3) -0.001(6) 0.000(4) -0.001(5)
C2 0.0078(17) 0.0159(19) 0.0145(19) -0.014(7) 0 0
C1 0.0084(12) 0.0098(12) 0.0087(12) 0.0003(15) 0 0
C4 0.005(8) 0.008(7) 0.011(6) 0.008(6) 0 0
C3 0.008(8) 0.008(7) 0.023(7) 0.007(6) 0 0
C5A 0.007(2) 0.005(2) 0.006(2) 0.0005(14) 0.0001(14) -0.0003(15)
C5B 0.008(2) 0.0071(18) 0.007(2) -0.0003(13) -0.0002(13) 0.0000(14)
N5B 0.010(3) 0.020(5) 0.015(3) -0.003(4) -0.003(3) -0.001(4)
O1 0.0054(11) 0.0088(10) 0.108(3) 0.002(6) 0.007(6) 0.0005(8)

loop_
_atom_type_symbol
_atom_type_description
_atom_type_scat_dispersion_real
_atom_type_scat_dispersion_imag
_atom_type_scat_source
C C 0.0033 0.0016 'International Tables Vol C Tables 4.2.6.8 and 6.1.1.4'
H H 0 0 'International Tables Vol C Tables 4.2.6.8 and 6.1.1.4'
O O 0.0106 0.006 'International Tables Vol C Tables 4.2.6.8 and 6.1.1.4'
N N 0.0061 0.0033 'International Tables Vol C Tables 4.2.6.8 and 6.1.1.4'
Dy Dy -0.1892 4.4098 'International Tables Vol C Tables 4.2.6.8 and 6.1.1.4'
Co Co 0.3494 0.9721 'International Tables Vol C Tables 4.2.6.8 and 6.1.1.4'

loop_
_geom_angle_atom_site_label_1
_geom_angle_atom_site_label_2
_geom_angle_atom_site_label_3
_geom_angle
_geom_angle_site_symmetry_1
_geom_angle_site_symmetry_3
O5 Dy1 O5 35.7(9) 2_655 .
O4 Dy1 O4 37.6(9) . 2_655
O5 Dy1 O3 129.4(6) 2_655 .
O5 Dy1 O3 95.2(6) . .
O5 Dy1 O3 95.2(6) 2_655 2_655
O5 Dy1 O3 129.4(6) . 2_655
O3 Dy1 O3 124.9(9) . 2_655
O4 Dy1 O2 130.1(6) . 2_655
O4 Dy1 O2 93.9(6) 2_655 2_655
O4 Dy1 O2 93.9(6) . .
O4 Dy1 O2 130.1(6) 2_655 .
O2 Dy1 O2 127.3(8) 2_655 .
O5 Dy1 O1 72.6(6) 2_655 2_655
O5 Dy1 O1 93.4(6) . 2_655
O4 Dy1 O1 97.1(6) . 2_655
O4 Dy1 O1 75.4(6) 2_655 2_655
O3 Dy1 O1 140.8(5) . 2_655
O3 Dy1 O1 75.0(4) 2_655 2_655
O2 Dy1 O1 72.2(4) 2_655 2_655
O2 Dy1 O1 137.6(5) . 2_655
O5 Dy1 O1 93.4(6) 2_655 .
O5 Dy1 O1 72.6(6) . .
O4 Dy1 O1 75.4(6) . .
O4 Dy1 O1 97.1(6) 2_655 .
O3 Dy1 O1 75.0(4) . .
O3 Dy1 O1 140.8(5) 2_655 .
O2 Dy1 O1 137.6(5) 2_655 .
O2 Dy1 O1 72.2(4) . .
O1 Dy1 O1 71.32(11) 2_655 .
O5 Dy1 N1 97.7(6) 2_655 .
O5 Dy1 N1 97.7(6) . .
O4 Dy1 N1 95.3(6) . .
O4 Dy1 N1 95.3(6) 2_655 .
O3 Dy1 N1 71.7(4) . .
O3 Dy1 N1 71.7(4) 2_655 .
O2 Dy1 N1 74.3(4) 2_655 .
O2 Dy1 N1 74.3(4) . .
O1 Dy1 N1 144.33(6) 2_655 .
O1 Dy1 N1 144.33(6) . .
C5A Co1 C5A 167.6(13) 2_655 .
C5A Co1 C1 89.7(6) 2_655 .
C5A Co1 C1 89.7(6) . .
C5A Co1 C3 96.2(6) 2_655 .
C5A Co1 C3 96.2(6) . .
C1 Co1 C3 91.3(8) . .
C5A Co1 C4 83.8(6) 2_655 .
C5A Co1 C4 83.8(6) . .
C1 Co1 C4 89.4(8) . .
C3 Co1 C4 179.37(15) . .
C5A Co1 C2 90.2(6) 2_655 .
C5A Co1 C2 90.2(6) . .
C1 Co1 C2 179.4(10) . .
C3 Co1 C2 89.3(8) . .
C4 Co1 C2 90.1(8) . .
C5A Co1 C5B 178.9(7) 2_655 .
C5A Co1 C5B 11.7(4) . .
C1 Co1 C5B 89.4(4) . .
C3 Co1 C5B 84.5(4) . .
C4 Co1 C5B 95.5(4) . .
C2 Co1 C5B 90.7(4) . .
C5A Co1 C5B 11.7(4) 2_655 2_655
C5A Co1 C5B 178.9(7) . 2_655
C1 Co1 C5B 89.4(4) . 2_655
C3 Co1 C5B 84.5(4) . 2_655
C4 Co1 C5B 95.5(4) . 2_655
C2 Co1 C5B 90.7(4) . 2_655
C5B Co1 C5B 168.9(8) . 2_655
C16 O4 O4 146.8(12) . 2_655
C16 O4 Dy1 138.2(14) . .
O4 O4 Dy1 71.2(4) 2_655 .
O4 C16 C17 124.9(18) . .
O4 C16 C9 165.0(19) . 3_564
C17 C16 C9 66.9(13) . 3_564
O4 C16 C20 121.6(18) . .
C17 C16 C20 113.4(17) . .
C9 C16 C20 47.1(10) 3_564 .
O4 C16 C10 127.5(17) . 3_564
C17 C16 C10 102.0(14) . 3_564
C9 C16 C10 49.3(9) 3_564 3_564
C16 C17 C18 124.5(17) . .
C16 C17 C9 57.2(11) . 3_564
C18 C17 C9 69.2(11) . 3_564
C16 C17 N6 102.3(13) . 3_564
C9 C17 N6 45.4(7) 3_564 3_564
C16 C17 H17 113(5) . .
C18 C17 H17 121(5) . .
C9 C17 H17 169(6) 3_564 .
N6 C17 H17 145(5) 3_564 .
N6 C18 C17 114.9(17) 3_564 .
N8 C18 C17 121.9(15) . .
N6 C18 C9 56.5(11) 3_564 3_564
N8 C18 C9 62.6(10) . 3_564
C17 C18 C9 59.7(10) . 3_564
N6 C18 C8 50.8(10) 3_564 3_564
C17 C18 C8 139.5(14) . 3_564
C9 C18 C8 89.6(9) 3_564 3_564
N6 C18 H18 116(4) 3_564 .
N8 C18 H18 114(3) . .
C17 C18 H18 123(4) . .
C9 C18 H18 167(6) 3_564 .
C8 C18 H18 93(4) 3_564 .
C9 C19 C10 62.9(12) 3_564 3_564
C9 C19 C20 51.0(11) 3_564 .
C9 C19 N8 72.7(12) 3_564 .
C10 C19 N8 111.7(14) 3_564 .
C20 C19 N8 122.4(15) . .
C9 C19 N6 53.6(9) 3_564 3_564
C10 C19 N6 102.7(12) 3_564 3_564
C20 C19 N6 104.4(13) . 3_564
C9 C19 C6 103.4(12) 3_564 3_564
C10 C19 C6 52.8(10) 3_564 3_564
C20 C19 C6 87.3(11) . 3_564
N8 C19 C6 95.4(11) . 3_564
N6 C19 C6 104.5(10) 3_564 3_564
C9 C19 H19 164(7) 3_564 .
C10 C19 H19 122(7) 3_564 .
C20 C19 H19 122(8) . .
N8 C19 H19 115(8) . .
N6 C19 H19 132(8) 3_564 .
C6 C19 H19 90(6) 3_564 .
C10 C20 C9 84(2) 3_564 3_564
C10 C20 C19 66.6(18) 3_564 .
C9 C20 C19 59.3(12) 3_564 .
C10 C20 C16 94(2) 3_564 .
C9 C20 C16 64.1(13) 3_564 .
C19 C20 C16 121.4(17) . .
C10 C20 H20 92(6) 3_564 .
C9 C20 H20 176(5) 3_564 .
C19 C20 H20 117(4) . .
C16 C20 H20 119(5) . .
N6 N8 C8 120(3) 3_564 3_564
C8 N8 C18 94.9(15) 3_564 .
N6 N8 C19 106(3) 3_564 .
C8 N8 C19 122.7(17) 3_564 .
C18 N8 C19 115.8(14) . .
N6 N8 C9 59(2) 3_564 3_564
C8 N8 C9 137.6(16) 3_564 3_564
C18 N8 C9 67.7(10) . 3_564
C19 N8 C9 49.1(9) . 3_564
N6 N8 H8N 146(4) 3_564 .
C18 N8 H8N 128(4) . .
C19 N8 H8N 108(3) . .
C9 N8 H8N 153(4) 3_564 .
C11 O3 Dy1 149.2(14) . .
O3 C11 C15 127.9(16) . .
O3 C11 C12 120.0(15) . .
C15 C11 C12 112.0(14) . .
O3 C11 C23 141.7(16) . 3_564
C12 C11 C23 87.0(12) . 3_564
C13 C12 C11 127.9(13) . .
C11 C12 N9 84.0(9) . 3_564
C13 C12 H12 112(5) . .
C11 C12 H12 115(6) . .
N9 C12 H12 145(5) 3_564 .
C12 C13 N9 94.0(11) . 3_564
C12 C13 N7 115.3(12) . .
C12 C13 H13 128(4) . .
N9 C13 H13 127(4) 3_564 .
N7 C13 H13 115(3) . .
N9 C14 C24 69.6(12) 3_564 3_564
N9 C14 C23 64.0(10) 3_564 3_564
C24 C14 C23 131.3(14) 3_564 3_564
C23 C14 N7 93.3(10) 3_564 .
N9 C14 C15 97.4(10) 3_564 .
C24 C14 C15 129.5(12) 3_564 .
C23 C14 C15 47.8(9) 3_564 .
N7 C14 C15 120.3(10) . .
N9 C14 C22 117.5(11) 3_564 3_564
C24 C14 C22 154.5(12) 3_564 3_564
C23 C14 C22 54.7(11) 3_564 3_564
N7 C14 C22 145.8(11) . 3_564
N9 C14 C25 124.4(12) 3_564 3_564
C24 C14 C25 57.2(11) 3_564 3_564
C23 C14 C25 150.9(12) 3_564 3_564
N7 C14 C25 98.5(11) . 3_564
C15 C14 C25 103.8(12) . 3_564
C22 C14 C25 105.3(12) 3_564 3_564
N9 C14 C21 157.1(11) 3_564 3_564
C24 C14 C21 111.5(12) 3_564 3_564
C23 C14 C21 105.7(11) 3_564 3_564
N7 C14 C21 150.9(10) . 3_564
C15 C14 C21 63.6(10) . 3_564
C22 C14 C21 51.7(10) 3_564 3_564
C25 C14 C21 54.8(10) 3_564 3_564
N9 C14 H14 147(3) 3_564 .
C24 C14 H14 81(3) 3_564 .
C23 C14 H14 148(4) 3_564 .
N7 C14 H14 118(3) . .
C15 C14 H14 114(4) . .
C22 C14 H14 96(3) 3_564 .
C21 C14 H14 50(4) 3_564 .
C22 C15 C23 89(2) 3_564 3_564
C22 C15 C11 144(2) 3_564 .
C23 C15 C11 84.6(15) 3_564 .
C22 C15 C14 87(2) 3_564 .
C23 C15 C14 63.2(12) 3_564 .
C11 C15 C14 120.3(14) . .
C22 C15 C21 60.1(19) 3_564 3_564
C23 C15 C21 121.0(16) 3_564 3_564
C11 C15 C21 148.9(16) . 3_564
C14 C15 C21 66.0(10) . 3_564
C22 C15 N9 112(2) 3_564 3_564
C11 C15 N9 86.0(11) . 3_564
C21 C15 N9 101.3(11) 3_564 3_564
C23 C15 H15 119(7) 3_564 .
C11 C15 H15 124(4) . .
C14 C15 H15 116(4) . .
C21 C15 H15 62(5) 3_564 .
N9 C15 H15 147(4) 3_564 .
N9 N7 C24 117.5(19) 3_564 3_564
N9 N7 C14 57.9(13) 3_564 .
C24 N7 C14 62.7(13) 3_564 .
N9 N7 C13 74.9(15) 3_564 .
C24 N7 C13 128.3(16) 3_564 .
C14 N7 C13 122.9(11) . .
C24 N7 C23 103.5(14) 3_564 3_564
C13 N7 C23 87.0(9) . 3_564
N9 N7 H7N 142(5) 3_564 .
C24 N7 H7N 87(4) 3_564 .
C14 N7 H7N 123(2) . .
C13 N7 H7N 113.7(19) . .
C23 N7 H7N 143(4) 3_564 .
C6 O2 Dy1 149.4(14) . .
O2 C6 C7 122.8(15) . .
O2 C6 C10 118.0(15) . .
C7 C6 C10 119.2(14) . .
O2 C6 C19 145.8(15) . 3_565
C7 C6 C19 82.5(11) . 3_565
C6 C7 C8 112.8(11) . .
C6 C7 H7 115(4) . .
C8 C7 H7 124(4) . .
N8 C8 C7 107.1(16) 3_565 .
N6 C8 C7 122.8(12) . .
N8 C8 C18 51.6(12) 3_565 3_565
C7 C8 C18 127.2(11) . 3_565
N8 C8 H8 139(5) 3_565 .
N6 C8 H8 127(5) . .
C7 C8 H8 110(5) . .
C18 C8 H8 113(5) 3_565 .
C20 C9 C19 69.6(13) 3_565 3_565
C19 C9 C10 59.6(11) 3_565 .
C20 C9 N6 148.2(14) 3_565 .
C19 C9 N6 79.2(11) 3_565 .
C10 C9 N6 119.0(12) . .
C20 C9 C16 68.8(13) 3_565 3_565
C19 C9 C16 135.6(14) 3_565 3_565
C10 C9 C16 77.9(12) . 3_565
N6 C9 C16 137.8(12) . 3_565
C20 C9 C17 123.9(15) 3_565 3_565
C19 C9 C17 153.4(14) 3_565 3_565
C10 C9 C17 115.0(13) . 3_565
N6 C9 C17 82.6(10) . 3_565
C16 C9 C17 55.9(11) 3_565 3_565
C20 C9 N8 126.4(13) 3_565 3_565
C19 C9 N8 58.3(10) 3_565 3_565
C10 C9 N8 99.8(12) . 3_565
C16 C9 N8 150.0(13) 3_565 3_565
C17 C9 N8 100.6(11) 3_565 3_565
C20 C9 C18 158.4(14) 3_565 3_565
C19 C9 C18 107.1(12) 3_565 3_565
C10 C9 C18 121.6(12) . 3_565
C16 C9 C18 105.7(11) 3_565 3_565
C17 C9 C18 51.1(9) 3_565 3_565
N8 C9 C18 49.7(8) 3_565 3_565
C20 C9 H9 101(5) 3_565 .
C19 C9 H9 130(5) 3_565 .
C10 C9 H9 137(5) . .
N6 C9 H9 104(5) . .
C16 C9 H9 73(5) 3_565 .
C17 C9 H9 73(5) 3_565 .
N8 C9 H9 121(5) 3_565 .
C18 C9 H9 97(5) 3_565 .
C20 C10 C19 77.9(19) 3_565 3_565
C20 C10 C9 58.4(16) 3_565 .
C19 C10 C9 57.5(11) 3_565 .
C20 C10 C6 156(2) 3_565 .
C19 C10 C6 83.6(13) 3_565 .
C9 C10 C6 122.7(15) . .
C20 C10 C16 57.3(16) 3_565 3_565
C19 C10 C16 109.2(14) 3_565 3_565
C9 C10 C16 52.8(10) . 3_565
C6 C10 C16 145.4(15) . 3_565
C20 C10 H10 71(5) 3_565 .
C19 C10 H10 145(6) 3_565 .
C9 C10 H10 116(5) . .
C6 C10 H10 120(5) . .
C16 C10 H10 68(6) 3_565 .
N8 N6 C18 134(2) 3_565 3_565
C18 N6 C8 99.2(13) 3_565 .
N8 N6 C9 99(2) 3_565 .
C18 N6 C9 91.4(13) 3_565 .
C8 N6 C9 121.3(11) . .
N8 N6 C19 54(2) 3_565 3_565
C18 N6 C19 130.7(14) 3_565 3_565
C8 N6 C19 86.4(10) . 3_565
C9 N6 C19 47.2(8) . 3_565
N8 N6 C17 137(2) 3_565 3_565
C8 N6 C17 124.9(10) . 3_565
C9 N6 C17 52.0(8) . 3_565
C19 N6 C17 97.2(10) 3_565 3_565
N8 N6 H6N 144(4) 3_565 .
C18 N6 H6N 48(4) 3_565 .
C8 N6 H6N 113(3) . .
C9 N6 H6N 117(4) . .
C19 N6 H6N 161(3) 3_565 .
C17 N6 H6N 71(4) 3_565 .
C21 O5 O5 144.6(11) . 2_655
C21 O5 Dy1 140.0(13) . .
O5 O5 Dy1 72.1(4) 2_655 .
O5 C21 C22 121.0(17) . .
O5 C21 C25 120.0(16) . .
C22 C21 C25 118.8(16) . .
O5 C21 C15 135.4(16) . 3_565
C25 C21 C15 97.3(13) . 3_565
O5 C21 C14 171.8(16) . 3_565
C22 C21 C14 60.8(11) . 3_565
C25 C21 C14 59.6(10) . 3_565
C15 C21 C14 50.4(8) 3_565 3_565
C15 C22 C23 55.3(17) 3_565 .
C15 C22 C21 91(2) 3_565 .
C23 C22 C21 120.4(18) . .
C15 C22 C14 63.0(18) 3_565 3_565
C23 C22 C14 53.9(10) . 3_565
C21 C22 C14 67.4(12) . 3_565
C15 C22 H22 131(6) 3_565 .
C23 C22 H22 117(6) . .
C21 C22 H22 122(6) . .
C14 C22 H22 159(6) 3_565 .
C15 C23 N9 103.5(15) 3_565 .
C15 C23 C14 69.0(13) 3_565 3_565
N9 C23 C14 50.7(9) . 3_565
N9 C23 C22 120.9(16) . .
C14 C23 C22 71.4(13) 3_565 .
C15 C23 C11 54.7(12) 3_565 3_565
N9 C23 C11 97.8(12) . 3_565
C14 C23 C11 105.2(12) 3_565 3_565
C22 C23 C11 85.4(13) . 3_565
C15 C23 N7 98.3(13) 3_565 3_565
C22 C23 N7 113.8(14) . 3_565
C11 C23 N7 99.1(10) 3_565 3_565
C15 C23 H23 128(7) 3_565 .
N9 C23 H23 114(8) . .
C14 C23 H23 162(7) 3_565 .
C22 C23 H23 125(8) . .
C11 C23 H23 85(6) 3_565 .
N7 C23 H23 121(8) 3_565 .
N7 C24 C14 75.7(14) 3_565 3_565
N7 C24 C25 149(2) 3_565 .
C14 C24 C25 73.9(13) 3_565 .
C14 C24 N9 52.0(9) 3_565 .
C25 C24 N9 123.6(16) . .
N7 C24 H24 91(5) 3_565 .
C14 C24 H24 166(5) 3_565 .
C25 C24 H24 119(6) . .
N9 C24 H24 114(5) . .
C24 C25 C21 113.9(16) . .
C24 C25 C14 48.9(10) . 3_565
C21 C25 C14 65.6(11) . 3_565
C24 C25 H25 127(4) . .
C21 C25 H25 118(3) . .
C14 C25 H25 166(10) 3_565 .
N7 N9 C14 92.8(16) 3_565 3_565
N7 N9 C23 158.0(19) 3_565 .
C14 N9 C23 65.3(11) 3_565 .
N7 N9 C13 76.7(14) 3_565 3_565
C14 N9 C13 145.1(12) 3_565 3_565
C23 N9 C13 120.5(12) . 3_565
C14 N9 C24 58.4(10) 3_565 .
C23 N9 C24 121.8(13) . .
C13 N9 C24 99.1(11) 3_565 .
N7 N9 C15 128.2(15) 3_565 3_565
C14 N9 C15 46.5(8) 3_565 3_565
C13 N9 C15 116.5(10) 3_565 3_565
C24 N9 C15 91.8(10) . 3_565
N7 N9 C12 109.4(14) 3_565 3_565
C14 N9 C12 116.7(10) 3_565 3_565
C23 N9 C12 81.7(10) . 3_565
C24 N9 C12 110.7(10) . 3_565
C15 N9 C12 75.6(8) 3_565 3_565
N7 N9 H9N 80(3) 3_565 .
C14 N9 H9N 162(5) 3_565 .
C23 N9 H9N 121(3) . .
C13 N9 H9N 49(4) 3_565 .
C24 N9 H9N 117(3) . .
C15 N9 H9N 148(4) 3_565 .
C12 N9 H9N 81(4) 3_565 .
H13 O6 H6B 83(5) . .
H13 O6 H6A 77(5) . .
H6B O6 H6A 107(4) . .
C1 N1 Dy1 175.9(17) . .
N5B N5A C5B 53.0(19) . .
N5B N5A C5A 72(2) . .
N2 C2 Co1 180(2) . .
N1 C1 Co1 176(2) . .
N4 C4 Co1 179.1(14) . .
N3 C3 Co1 179.7(15) . .
N5B C5A Co1 149.1(16) . .
N5A C5A Co1 174.1(19) . .
N5B C5B Co1 176.5(15) . .
N5A C5B Co1 144.1(15) . .
N5A N5B C5B 88(2) . .
N5A N5B C5A 72(2) . .
Dy1 O1 H1A 114(2) . .
Dy1 O1 H1B 120(2) . .
H1A O1 H1B 99(3) . .
H7A O7 H7B 112(4) . .

loop_
_geom_bond_atom_site_label_1
_geom_bond_atom_site_label_2
_geom_bond_distance
_geom_bond_site_symmetry_2
Dy1 O5 2.232(15) 2_655
Dy1 O5 2.232(15) .
Dy1 O4 2.242(14) .
Dy1 O4 2.242(14) 2_655
Dy1 O3 2.266(18) .
Dy1 O3 2.266(18) 2_655
Dy1 O2 2.298(17) 2_655
Dy1 O2 2.298(17) .
Dy1 O1 2.402(2) 2_655
Dy1 O1 2.402(2) .
Dy1 N1 2.483(3) .
Co1 C5A 1.815(17) 2_655
Co1 C5A 1.815(17) .
Co1 C1 1.891(3) .
Co1 C3 1.903(16) .
Co1 C4 1.899(15) .
Co1 C2 1.902(4) .
Co1 C5B 1.980(12) .
Co1 C5B 1.980(12) 2_655
O4 C16 1.25(2) .
O1 H1A 0.90(2) .
O1 H1B 0.85(2) .
O7 H7A 0.88(3) .
O7 H7B 0.86(3) .

loop_
_geom_torsion_atom_site_label_1
_geom_torsion_atom_site_label_2
_geom_torsion_atom_site_label_3
_geom_torsion_atom_site_label_4
_geom_torsion
_geom_torsion_site_symmetry_1
_geom_torsion_site_symmetry_4
O4 O4 C16 C17 -171.2(12) 2_655 .
Dy1 O4 C16 C17 -25(3) . .
O4 O4 C16 C9 -32(9) 2_655 3_564
Dy1 O4 C16 C9 114(7) . 3_564
O4 O4 C16 C20 6(3) 2_655 .
Dy1 O4 C16 C20 152.0(15) . .
O4 O4 C16 C10 40(3) 2_655 3_564
Dy1 O4 C16 C10 -174.2(12) . 3_564
O4 C16 C17 C18 -173.5(18) . .
C9 C16 C17 C18 17.0(18) 3_564 .
C20 C16 C17 C18 9(3) . .
C10 C16 C17 C18 -18(2) 3_564 .
O4 C16 C17 C9 169(2) . 3_564
C20 C16 C17 C9 -8.0(13) . 3_564
C10 C16 C17 C9 -35.3(10) 3_564 3_564
O4 C16 C17 N6 175.2(18) . 3_564
C9 C16 C17 N6 5.7(10) 3_564 3_564
C20 C16 C17 N6 -2.3(19) . 3_564
C10 C16 C17 N6 -29.6(15) 3_564 3_564
C16 C17 C18 N6 -28(3) . 3_564
C9 C17 C18 N6 -12.3(15) 3_564 3_564
C16 C17 C18 N8 -8(3) . .
C9 C17 C18 N8 7.2(15) 3_564 .
N6 C17 C18 N8 19.5(11) 3_564 .
C16 C17 C18 C9 -15.3(16) . 3_564
N6 C17 C18 C9 12.3(15) 3_564 3_564
C16 C17 C18 C8 30(3) . 3_564
C9 C17 C18 C8 45.7(19) 3_564 3_564
N6 C17 C18 C8 58.0(18) 3_564 3_564
C9 C19 C20 C10 97.1(19) 3_564 3_564
N8 C19 C20 C10 82(2) . 3_564
N6 C19 C20 C10 91.7(18) 3_564 3_564
C6 C19 C20 C10 -12.5(16) 3_564 3_564
C10 C19 C20 C9 -97.1(19) 3_564 3_564
N8 C19 C20 C9 -14.9(16) . 3_564
N6 C19 C20 C9 -5.4(11) 3_564 3_564
C6 C19 C20 C9 -109.6(12) 3_564 3_564
C9 C19 C20 C16 16.8(15) 3_564 .
C10 C19 C20 C16 -80(2) 3_564 .
N8 C19 C20 C16 2(2) . .
N6 C19 C20 C16 11(2) 3_564 .
C6 C19 C20 C16 -92.9(16) 3_564 .
O4 C16 C20 C10 111(2) . 3_564
C17 C16 C20 C10 -71(2) . 3_564
C9 C16 C20 C10 -81(2) 3_564 3_564
O4 C16 C20 C9 -167(2) . 3_564
C17 C16 C20 C9 10.0(16) . 3_564
C10 C16 C20 C9 81(2) 3_564 3_564
O4 C16 C20 C19 176.5(18) . .
C17 C16 C20 C19 -6(2) . .
C9 C16 C20 C19 -16.0(14) 3_564 .
C10 C16 C20 C19 65(2) 3_564 .
C17 C18 N8 N6 -73(4) . 3_564
C9 C18 N8 N6 -66(4) 3_564 3_564
C8 C18 N8 N6 154(4) 3_564 3_564
N6 C18 N8 C8 -154(4) 3_564 3_564
C17 C18 N8 C8 133.0(17) . 3_564
C9 C18 N8 C8 140.0(16) 3_564 3_564
N6 C18 N8 C19 76(4) 3_564 .
C17 C18 N8 C19 3(2) . .
C9 C18 N8 C19 10.0(12) 3_564 .
C8 C18 N8 C19 -130(2) 3_564 .
N6 C18 N8 C9 66(4) 3_564 3_564
C17 C18 N8 C9 -7.0(15) . 3_564
C8 C18 N8 C9 -140.0(16) 3_564 3_564
C9 C19 N8 N6 15.9(19) 3_564 3_564
C10 C19 N8 N6 66(2) 3_564 3_564
C20 C19 N8 N6 28(3) . 3_564
C6 C19 N8 N6 118(2) 3_564 3_564
C9 C19 N8 C8 -127.2(19) 3_564 3_564
C10 C19 N8 C8 -77(2) 3_564 3_564
C20 C19 N8 C8 -115(2) . 3_564
N6 C19 N8 C8 -143(3) 3_564 3_564
C6 C19 N8 C8 -24.8(19) 3_564 3_564
C9 C19 N8 C18 -12.2(14) 3_564 .
C10 C19 N8 C18 38(2) 3_564 .
C20 C19 N8 C18 0(2) . .
N6 C19 N8 C18 -28.1(14) 3_564 .
C6 C19 N8 C18 90.1(14) 3_564 .
C10 C19 N8 C9 50.4(13) 3_564 3_564
C20 C19 N8 C9 12.1(13) . 3_564
N6 C19 N8 C9 -15.9(19) 3_564 3_564
C6 C19 N8 C9 102.4(11) 3_564 3_564
Dy1 O3 C11 C15 -9(4) . .
Dy1 O3 C11 C12 176.4(18) . .
Dy1 O3 C11 C23 47(4) . 3_564
O3 C11 C12 C13 -173.4(16) . .
C15 C11 C12 C13 11(2) . .
C23 C11 C12 C13 -22.1(18) 3_564 .
O3 C11 C12 N9 -170.4(16) . 3_564
C15 C11 C12 N9 13.9(14) . 3_564
C23 C11 C12 N9 -19.0(8) 3_564 3_564
C11 C12 C13 N9 4.4(19) . 3_564
C11 C12 C13 N7 -15(2) . .
N9 C12 C13 N7 -19.5(8) 3_564 .
O3 C11 C15 C22 48(5) . 3_564
C12 C11 C15 C22 -137(4) . 3_564
C23 C11 C15 C22 -81(4) 3_564 3_564
O3 C11 C15 C23 128(2) . 3_564
C12 C11 C15 C23 -56.3(17) . 3_564
O3 C11 C15 C14 -177.1(16) . .
C12 C11 C15 C14 -2(2) . .
C23 C11 C15 C14 54.6(14) 3_564 .
O3 C11 C15 C21 -84(3) . 3_564
C12 C11 C15 C21 92(3) . 3_564
C23 C11 C15 C21 148(3) 3_564 3_564
O3 C11 C15 N9 170.8(19) . 3_564
C12 C11 C15 N9 -13.9(14) . 3_564
C23 C11 C15 N9 42.4(10) 3_564 3_564
N9 C14 C15 C22 134.9(19) 3_564 3_564
C24 C14 C15 C22 -155(2) 3_564 3_564
C23 C14 C15 C22 91(2) 3_564 3_564
N7 C14 C15 C22 154.4(18) . 3_564
C25 C14 C15 C22 -96.9(19) 3_564 3_564
C21 C14 C15 C22 -58.5(18) 3_564 3_564
N9 C14 C15 C23 44.4(14) 3_564 3_564
C24 C14 C15 C23 114.0(19) 3_564 3_564
N7 C14 C15 C23 63.9(15) . 3_564
C22 C14 C15 C23 -91(2) 3_564 3_564
C25 C14 C15 C23 172.6(14) 3_564 3_564
C21 C14 C15 C23 -149.0(16) 3_564 3_564
N9 C14 C15 C11 -20.9(17) 3_564 .
C24 C14 C15 C11 49(2) 3_564 .
C23 C14 C15 C11 -65.3(17) 3_564 .
N7 C14 C15 C11 -1(2) . .
C22 C14 C15 C11 -156(3) 3_564 .
C25 C14 C15 C11 107.3(16) 3_564 .
C21 C14 C15 C11 145.6(18) 3_564 .
N9 C14 C15 C21 -166.6(12) 3_564 3_564
C24 C14 C15 C21 -97.0(17) 3_564 3_564
C23 C14 C15 C21 149.0(16) 3_564 3_564
N7 C14 C15 C21 -147.1(12) . 3_564
C22 C14 C15 C21 58.5(18) 3_564 3_564
C25 C14 C15 C21 -38.4(12) 3_564 3_564
C24 C14 C15 N9 69.6(16) 3_564 3_564
C23 C14 C15 N9 -44.4(14) 3_564 3_564
N7 C14 C15 N9 19.5(8) . 3_564
C22 C14 C15 N9 -134.9(19) 3_564 3_564
C25 C14 C15 N9 128.2(13) 3_564 3_564
C21 C14 C15 N9 166.6(12) 3_564 3_564
C24 C14 N7 N9 -159.4(19) 3_564 3_564
C23 C14 N7 N9 -0.8(14) 3_564 3_564
C15 C14 N7 N9 -42.5(15) . 3_564
C22 C14 N7 N9 -20(2) 3_564 3_564
C25 C14 N7 N9 -154.1(15) 3_564 3_564
C21 C14 N7 N9 -132(2) 3_564 3_564
N9 C14 N7 C24 159.4(19) 3_564 3_564
C23 C14 N7 C24 158.6(15) 3_564 3_564
C15 C14 N7 C24 116.9(16) . 3_564
C22 C14 N7 C24 139(2) 3_564 3_564
C25 C14 N7 C24 5.3(14) 3_564 3_564
C21 C14 N7 C24 27(2) 3_564 3_564
N9 C14 N7 C13 39.5(15) 3_564 .
C24 C14 N7 C13 -119.9(18) 3_564 .
C23 C14 N7 C13 38.8(14) 3_564 .
C15 C14 N7 C13 -3.0(17) . .
C22 C14 N7 C13 20(2) 3_564 .
C25 C14 N7 C13 -114.5(13) 3_564 .
C21 C14 N7 C13 -92(2) 3_564 .
N9 C14 N7 C23 0.8(14) 3_564 3_564
C24 C14 N7 C23 -158.6(15) 3_564 3_564
C15 C14 N7 C23 -41.8(11) . 3_564
C22 C14 N7 C23 -19.2(17) 3_564 3_564
C25 C14 N7 C23 -153.3(13) 3_564 3_564
C21 C14 N7 C23 -131(2) 3_564 3_564
C12 C13 N7 N9 44.6(16) . 3_564
C12 C13 N7 C24 -69(2) . 3_564
N9 C13 N7 C24 -113(2) 3_564 3_564
C12 C13 N7 C14 10.6(18) . .
N9 C13 N7 C14 -34.0(12) 3_564 .
C12 C13 N7 C23 36.0(13) . 3_564
N9 C13 N7 C23 -8.5(11) 3_564 3_564
Dy1 O2 C6 C7 -160.9(18) . .
Dy1 O2 C6 C10 19(4) . .
Dy1 O2 C6 C19 -29(4) . 3_565
O2 C6 C7 C8 -165.3(16) . .
C10 C6 C7 C8 15(2) . .
C19 C6 C7 C8 39.5(13) 3_565 .
C6 C7 C8 N8 -35.4(19) . 3_565
C6 C7 C8 N6 -18(2) . .
C6 C7 C8 C18 19(2) . 3_565
C19 C9 C10 C20 -96(2) 3_565 3_565
N6 C9 C10 C20 -150.8(19) . 3_565
C16 C9 C10 C20 70.8(19) 3_565 3_565
C17 C9 C10 C20 114(2) 3_565 3_565
N8 C9 C10 C20 -139.7(18) 3_565 3_565
C18 C9 C10 C20 172.0(19) 3_565 3_565
C20 C9 C10 C19 96(2) 3_565 3_565
N6 C9 C10 C19 -55.0(14) . 3_565
C16 C9 C10 C19 166.6(15) 3_565 3_565
C17 C9 C10 C19 -150.5(16) 3_565 3_565
N8 C9 C10 C19 -43.9(12) 3_565 3_565
C18 C9 C10 C19 -92.3(15) 3_565 3_565
C20 C9 C10 C6 151(3) 3_565 .
C19 C9 C10 C6 55.6(16) 3_565 .
N6 C9 C10 C6 1(2) . .
C16 C9 C10 C6 -137.8(18) 3_565 .
C17 C9 C10 C6 -94.9(18) 3_565 .
N8 C9 C10 C6 11.7(18) 3_565 .
C18 C9 C10 C6 -37(2) 3_565 .
C20 C9 C10 C16 -70.8(19) 3_565 3_565
C19 C9 C10 C16 -166.6(15) 3_565 3_565
N6 C9 C10 C16 138.4(15) . 3_565
C17 C9 C10 C16 42.9(13) 3_565 3_565
N8 C9 C10 C16 149.5(13) 3_565 3_565
C18 C9 C10 C16 101.2(14) 3_565 3_565
O2 C6 C10 C20 -103(5) . 3_565
C7 C6 C10 C20 77(6) . 3_565
C19 C6 C10 C20 40(5) 3_565 3_565
O2 C6 C10 C19 -143.1(17) . 3_565
C7 C6 C10 C19 36.5(17) . 3_565
O2 C6 C10 C9 172.5(15) . .
C7 C6 C10 C9 -8(2) . .
C19 C6 C10 C9 -44.4(14) 3_565 .
O2 C6 C10 C16 102(3) . 3_565
C7 C6 C10 C16 -78(3) . 3_565
C19 C6 C10 C16 -115(3) 3_565 3_565
C7 C8 N6 N8 -50(3) . 3_565
C18 C8 N6 N8 -159(3) 3_565 3_565
N8 C8 N6 C18 159(3) 3_565 3_565
C7 C8 N6 C18 108.8(17) . 3_565
N8 C8 N6 C9 61(3) 3_565 .
C7 C8 N6 C9 11.6(19) . .
C18 C8 N6 C9 -97.3(15) 3_565 .
N8 C8 N6 C19 28(3) 3_565 3_565
C7 C8 N6 C19 -21.8(14) . 3_565
C18 C8 N6 C19 -130.6(14) 3_565 3_565
N8 C8 N6 C17 124(3) 3_565 3_565
C7 C8 N6 C17 74.5(18) . 3_565
C18 C8 N6 C17 -34.3(13) 3_565 3_565
C20 C9 N6 N8 -4(3) 3_565 3_565
C19 C9 N6 N8 -15.3(19) 3_565 3_565
C10 C9 N6 N8 31(2) . 3_565
C16 C9 N6 N8 136(2) 3_565 3_565
C17 C9 N6 N8 145.2(19) 3_565 3_565
C18 C9 N6 N8 135(2) 3_565 3_565
C20 C9 N6 C18 -138(3) 3_565 3_565
C19 C9 N6 C18 -150.1(14) 3_565 3_565
C10 C9 N6 C18 -104.0(16) . 3_565
C16 C9 N6 C18 1(2) 3_565 3_565
C17 C9 N6 C18 10.5(13) 3_565 3_565
N8 C9 N6 C18 -135(2) 3_565 3_565
C20 C9 N6 C8 -37(3) 3_565 .
C19 C9 N6 C8 -48.5(14) 3_565 .
C10 C9 N6 C8 -2.4(18) . .
C16 C9 N6 C8 102(2) 3_565 .
C17 C9 N6 C8 112.1(13) 3_565 .
N8 C9 N6 C8 -33.1(16) 3_565 .
C18 C9 N6 C8 101.6(15) 3_565 .
C20 C9 N6 C19 12(2) 3_565 3_565
C10 C9 N6 C19 46.0(13) . 3_565
C16 C9 N6 C19 151(2) 3_565 3_565
C17 C9 N6 C19 160.5(13) 3_565 3_565
N8 C9 N6 C19 15.3(19) 3_565 3_565
C18 C9 N6 C19 150.1(14) 3_565 3_565
C20 C9 N6 C17 -149(3) 3_565 3_565
C19 C9 N6 C17 -160.5(13) 3_565 3_565
C10 C9 N6 C17 -114.5(15) . 3_565
C16 C9 N6 C17 -9.7(17) 3_565 3_565
N8 C9 N6 C17 -145.2(19) 3_565 3_565
C18 C9 N6 C17 -10.5(13) 3_565 3_565
O5 O5 C21 C22 -10(3) 2_655 .
Dy1 O5 C21 C22 -158.0(15) . .
O5 O5 C21 C25 175.6(10) 2_655 .
Dy1 O5 C21 C25 27(3) . .
O5 O5 C21 C15 -42(3) 2_655 3_565
Dy1 O5 C21 C15 169.7(14) . 3_565
O5 C21 C22 C15 -129(2) . 3_565
C25 C21 C22 C15 46(3) . 3_565
C14 C21 C22 C15 60.1(18) 3_565 3_565
O5 C21 C22 C23 -178.6(17) . .
C25 C21 C22 C23 -4(3) . .
C15 C21 C22 C23 -49.4(19) 3_565 .
C14 C21 C22 C23 10.7(15) 3_565 .
O5 C21 C22 C14 170.8(19) . 3_565
C25 C21 C22 C14 -14.3(15) . 3_565
C15 C21 C22 C14 -60.1(18) 3_565 3_565
C21 C22 C23 C15 67(2) . 3_565
C14 C22 C23 C15 80(2) 3_565 3_565
C15 C22 C23 N9 -68(2) 3_565 .
C21 C22 C23 N9 -1(3) . .
C14 C22 C23 N9 11.4(13) 3_565 .
C15 C22 C23 C14 -80(2) 3_565 3_565
C21 C22 C23 C14 -12.2(17) . 3_565
C15 C22 C23 C11 28.0(19) 3_565 3_565
C21 C22 C23 C11 95.5(18) . 3_565
C14 C22 C23 C11 107.7(11) 3_565 3_565
C15 C22 C23 N7 -70(2) 3_565 3_565
C21 C22 C23 N7 -2(2) . 3_565
C14 C22 C23 N7 9.8(9) 3_565 3_565
N7 C24 C25 C21 -3(4) 3_565 .
C14 C24 C25 C21 8.7(15) 3_565 .
N9 C24 C25 C21 -7(2) . .
N7 C24 C25 C14 -12(3) 3_565 3_565
N9 C24 C25 C14 -15.9(12) . 3_565
O5 C21 C25 C24 -177.8(16) . .
C22 C21 C25 C24 7(2) . .
C15 C21 C25 C24 27.7(19) 3_565 .
C14 C21 C25 C24 -7.2(13) 3_565 .
O5 C21 C25 C14 -170.6(18) . 3_565
C22 C21 C25 C14 14.5(15) . 3_565
C15 C21 C25 C14 34.9(10) 3_565 3_565
C15 C23 N9 N7 -46(5) 3_565 3_565
C14 C23 N9 N7 2(4) 3_565 3_565
C22 C23 N9 N7 -12(5) . 3_565
C11 C23 N9 N7 -101(4) 3_565 3_565
C15 C23 N9 C14 -47.9(15) 3_565 3_565
C22 C23 N9 C14 -14.0(16) . 3_565
C11 C23 N9 C14 -103.3(12) 3_565 3_565
N7 C23 N9 C14 -2(4) 3_565 3_565
C15 C23 N9 C13 93.2(17) 3_565 3_565
C14 C23 N9 C13 141.0(14) 3_565 3_565
C22 C23 N9 C13 127.0(17) . 3_565
C11 C23 N9 C13 37.7(15) 3_565 3_565
N7 C23 N9 C13 139(5) 3_565 3_565
C15 C23 N9 C24 -33(2) 3_565 .
C14 C23 N9 C24 15.3(13) 3_565 .
C22 C23 N9 C24 1(2) . .
C11 C23 N9 C24 -88.0(15) 3_565 .
N7 C23 N9 C24 13(4) 3_565 .
C14 C23 N9 C15 47.9(15) 3_565 3_565
C22 C23 N9 C15 33.8(15) . 3_565
C11 C23 N9 C15 -55.4(13) 3_565 3_565
N7 C23 N9 C15 46(5) 3_565 3_565
C15 C23 N9 C12 76.7(14) 3_565 3_565
C14 C23 N9 C12 124.5(9) 3_565 3_565
C22 C23 N9 C12 110.5(17) . 3_565
C11 C23 N9 C12 21.3(9) 3_565 3_565
N7 C23 N9 C12 122(4) 3_565 3_565
C14 C24 N9 N7 156(2) 3_565 3_565
C25 C24 N9 N7 175(3) . 3_565
N7 C24 N9 C14 -156(2) 3_565 3_565
C25 C24 N9 C14 19.6(15) . 3_565
N7 C24 N9 C23 -172(2) 3_565 .
C14 C24 N9 C23 -16.4(14) 3_565 .
C25 C24 N9 C23 3(2) . .
N7 C24 N9 C13 53(2) 3_565 3_565
C14 C24 N9 C13 -151.3(12) 3_565 3_565
C25 C24 N9 C13 -131.7(16) . 3_565
N7 C24 N9 C15 170(2) 3_565 3_565
C14 C24 N9 C15 -34.0(9) 3_565 3_565
C25 C24 N9 C15 -14.5(17) . 3_565
N7 C24 N9 C12 95(2) 3_565 3_565
C14 C24 N9 C12 -109.3(11) 3_565 3_565
C25 C24 N9 C12 -89.8(17) . 3_565
C5B N5A C5A N5B -2(5) . .
C5A Co1 C5A N5B 175(3) 2_655 .
C1 Co1 C5A N5B 88(3) . .
C3 Co1 C5A N5B -4(3) . .
C4 Co1 C5A N5B 177(3) . .
C2 Co1 C5A N5B -93(3) . .
C5B Co1 C5A N5B 0(3) . .
C5A N5A C5B N5B 178(6) . .
N5B N5A C5B Co1 179(2) . .
C5A N5A C5B Co1 -3(3) . .
C5A N5A N5B C5B -0.8(19) . .
C5B N5A N5B C5A 0.8(19) . .
N5A C5B N5B C5A -3(7) . .
Co1 C5A N5B N5A -176(3) . .
N5A C5A N5B C5B 177(7) . .
Co1 C5A N5B C5B 1(4) . .
